data_2215716
loop_
_publ_author_name
'Wen-Dong Song'
'Peng-Zhi Hong'
'Zao-He Wu'

_publ_contact_author_address
;
College of Aquatic Science,
Guang Dong Ocean Unversity,
Zhan Jiang 524088
P.R. China
;
_publ_contact_author_email songwd60@126.com
_publ_contact_author_fax '86 0759 2383636'
_publ_contact_author_name 'Zao-He Wu'
_publ_contact_author_phone '86 0759 2383559'
_publ_section_title
;
 4-(2,2':6',2''-Terpyridyl)benzyltriphenylphosphonium bromide
;
_journal_coeditor_code ZL2064
_journal_date_accepted 2007-09-05
_journal_date_recd_electronic 2007-09-03
_journal_issue 10
_journal_name_full 'Acta Crystallographica Section E'
_journal_page_first o4047
_journal_page_last o4047
_journal_paper_category QO
_journal_paper_doi 10.1107/S1600536807043668
_journal_volume 63
_journal_year 2007
_chemical_formula_iupac 'C40 H31 N3 P +, Br -'
_chemical_formula_moiety 'C40 H31 N3 P +, Br -'
_chemical_formula_sum 'C40 H31 Br N3 P'
_chemical_formula_weight 664.56
_chemical_name_systematic
;
4-(2,2':6',2"-Terpyridyl)benzyltriphenylphosphonium bromide
;
_space_group_IT_number 14
_symmetry_cell_setting monoclinic
_symmetry_space_group_name_Hall '-P 2yn'
_symmetry_space_group_name_H-M 'P 1 21/n 1'
_atom_sites_solution_hydrogens geom
_atom_sites_solution_primary direct
_atom_sites_solution_secondary difmap
_audit_creation_method SHELXL-97
_cell_angle_alpha 90.00
_cell_angle_beta 103.874(2)
_cell_angle_gamma 90.00
_cell_formula_units_Z 4
_cell_length_a 12.7721(3)
_cell_length_b 12.5364(3)
_cell_length_c 23.3622(6)
_cell_measurement_reflns_used 6500
_cell_measurement_temperature 293(2)
_cell_measurement_theta_max 28.00
_cell_measurement_theta_min 1.36
_cell_volume 3631.53(16)
_computing_cell_refinement 'SAINT (Bruker, 2004)'
_computing_data_collection 'APEX2 (Bruker, 2004)'
_computing_data_reduction 'SAINT (Bruker, 2004) and Platon (Spek, 2003)'
_computing_molecular_graphics 'SHELXTL (Bruker, 2004)'
_computing_publication_material 'SHELXTL (Bruker, 2004)'
_computing_structure_refinement 'SHELXL97 (Sheldrick, 1997)'
_computing_structure_solution 'SHELXS97 (Sheldrick, 1997)'
_diffrn_ambient_temperature 293(2)
_diffrn_measured_fraction_theta_full 1.000
_diffrn_measured_fraction_theta_max 1.000
_diffrn_measurement_device_type 'Bruker APEXII area-detector diffractometer'
_diffrn_measurement_method '\f and \w scan'
_diffrn_radiation_monochromator graphite
_diffrn_radiation_source 'fine-focus sealed tube'
_diffrn_radiation_type MoK\a
_diffrn_radiation_wavelength 0.71073
_diffrn_reflns_av_R_equivalents 0.0609
_diffrn_reflns_av_sigmaI/netI 0.1316
_diffrn_reflns_limit_h_max 8
_diffrn_reflns_limit_h_min -15
_diffrn_reflns_limit_k_max 11
_diffrn_reflns_limit_k_min -14
_diffrn_reflns_limit_l_max 27
_diffrn_reflns_limit_l_min -25
_diffrn_reflns_number 20487
_diffrn_reflns_theta_full 25.00
_diffrn_reflns_theta_max 25.00
_diffrn_reflns_theta_min 1.67
_diffrn_standards_number 0
_exptl_absorpt_coefficient_mu 1.206
_exptl_absorpt_correction_T_max 0.7689
_exptl_absorpt_correction_T_min 0.7137
_exptl_absorpt_correction_type multi-scan
_exptl_absorpt_process_details '(SADABS; Sheldrick, 1996)'
_exptl_crystal_colour colorless
_exptl_crystal_density_diffrn 1.215
_exptl_crystal_density_method 'not measured'
_exptl_crystal_description block
_exptl_crystal_F_000 1368
_exptl_crystal_size_max 0.30
_exptl_crystal_size_mid 0.29
_exptl_crystal_size_min 0.23
_refine_diff_density_max 0.257
_refine_diff_density_min -0.224
_refine_ls_extinction_method none
_refine_ls_goodness_of_fit_ref 0.831
_refine_ls_hydrogen_treatment constr
_refine_ls_matrix_type full
_refine_ls_number_parameters 406
_refine_ls_number_reflns 6392
_refine_ls_number_restraints 7
_refine_ls_restrained_S_all 0.832
_refine_ls_R_factor_all 0.1504
_refine_ls_R_factor_gt 0.0513
_refine_ls_shift/su_max 0.000
_refine_ls_shift/su_mean 0.000
_refine_ls_structure_factor_coef Fsqd
_refine_ls_weighting_details 'calc w=1/[\s^2^(Fo^2^)+(0.0449P)^2^] where P=(Fo^2^+2Fc^2^)/3'
_refine_ls_weighting_scheme calc
_refine_ls_wR_factor_gt 0.0900
_refine_ls_wR_factor_ref 0.1095
_reflns_number_gt 2543
_reflns_number_total 6392
_reflns_threshold_expression >2sigma(I)
_cod_data_source_file zl2064.cif
_cod_data_source_block I
_cod_original_cell_volume 3631.53(15)
_cod_original_sg_symbol_H-M 'P 21/n'
_cod_database_code 2215716
_cod_database_fobs_code 2215716

loop_
_symmetry_equiv_pos_as_xyz
'x, y, z'
'-x+1/2, y+1/2, -z+1/2'
'-x, -y, -z'
'x-1/2, -y-1/2, z-1/2'

loop_
_atom_site_type_symbol
_atom_site_label
_atom_site_fract_x
_atom_site_fract_y
_atom_site_fract_z
_atom_site_U_iso_or_equiv
_atom_site_adp_type
_atom_site_calc_flag
_atom_site_refinement_flags
_atom_site_occupancy
Br Br1 0.14824(3) 0.03312(4) 0.21079(2) 0.0791(2) Uani d . 1
C C1 0.4092(4) 0.7413(4) -0.1284(3) 0.0893(16) Uani d . 1
H H1 0.3845 0.8047 -0.1155 0.107 Uiso calc R 1
C C2 0.4580(4) 0.7468(5) -0.1753(2) 0.0850(16) Uani d . 1
H H2 0.4655 0.8116 -0.1932 0.102 Uiso calc R 1
C C3 0.4944(3) 0.6547(5) -0.1942(2) 0.0773(14) Uani d . 1
H H3 0.5277 0.6548 -0.2255 0.093 Uiso calc R 1
C C4 0.4810(3) 0.5615(4) -0.16598(19) 0.0607(12) Uani d . 1
H H4 0.5048 0.4974 -0.1783 0.073 Uiso calc R 1
C C5 0.4320(3) 0.5628(4) -0.11921(19) 0.0513(11) Uani d . 1
C C6 0.4219(3) 0.4655(4) -0.08609(16) 0.0411(10) Uani d . 1
C C7 0.3655(3) 0.4635(3) -0.04207(16) 0.0476(10) Uani d . 1
H H7 0.3325 0.5253 -0.0331 0.057 Uiso calc R 1
C C8 0.3581(3) 0.3695(3) -0.01107(17) 0.0451(10) Uani d . 1
C C9 0.4096(3) 0.2803(3) -0.02670(16) 0.0490(11) Uani d . 1
H H9 0.4069 0.2159 -0.0074 0.059 Uiso calc R 1
C C10 0.4654(3) 0.2867(4) -0.07129(18) 0.0476(11) Uani d . 1
C C11 0.5220(3) 0.1930(4) -0.08802(18) 0.0507(11) Uani d . 1
C C12 0.5833(3) 0.1995(4) -0.12916(18) 0.0612(12) Uani d . 1
H H12 0.5903 0.2640 -0.1475 0.073 Uiso calc R 1
C C13 0.6338(3) 0.1095(5) -0.1427(2) 0.0744(14) Uani d . 1
H H13 0.6755 0.1126 -0.1703 0.089 Uiso calc R 1
C C14 0.6226(4) 0.0160(5) -0.1154(2) 0.0884(16) Uani d . 1
H H14 0.6556 -0.0460 -0.1240 0.106 Uiso calc R 1
C C15 0.5613(4) 0.0161(4) -0.0749(2) 0.0991(18) Uani d . 1
H H15 0.5548 -0.0477 -0.0558 0.119 Uiso calc R 1
C C16 0.2999(3) 0.3639(3) 0.03712(16) 0.0437(10) Uani d . 1
C C17 0.2908(3) 0.4522(3) 0.07130(18) 0.0518(11) Uani d . 1
H H17 0.3181 0.5175 0.0627 0.062 Uiso calc R 1
C C18 0.2419(3) 0.4450(3) 0.11786(17) 0.0521(11) Uani d . 1
H H18 0.2393 0.5045 0.1413 0.062 Uiso calc R 1
C C19 0.1968(3) 0.3502(4) 0.12970(16) 0.0457(10) Uani d . 1
C C20 0.2052(3) 0.2611(3) 0.09625(19) 0.0572(12) Uani d . 1
H H20 0.1767 0.1963 0.1046 0.069 Uiso calc R 1
C C21 0.2560(3) 0.2685(3) 0.05018(17) 0.0543(11) Uani d . 1
H H21 0.2607 0.2083 0.0276 0.065 Uiso calc R 1
C C22 0.1367(3) 0.3417(3) 0.17850(16) 0.0505(11) Uani d . 1
H H22A 0.1766 0.3805 0.2128 0.061 Uiso calc R 1
H H22B 0.1341 0.2674 0.1897 0.061 Uiso calc R 1
C C23 0.0014(4) 0.5363(3) 0.15640(18) 0.0500(11) Uani d . 1
C C24 0.0839(4) 0.5943(5) 0.19176(19) 0.0668(13) Uani d . 1
H H24 0.1414 0.5597 0.2168 0.080 Uiso calc R 1
C C25 0.0802(4) 0.7036(5) 0.1895(2) 0.0796(15) Uani d . 1
H H25 0.1371 0.7425 0.2123 0.096 Uiso calc R 1
C C26 -0.0058(6) 0.7574(4) 0.1543(3) 0.0902(16) Uani d . 1
H H26 -0.0067 0.8316 0.1532 0.108 Uiso calc R 1
C C27 -0.0901(4) 0.6999(5) 0.1208(2) 0.0849(15) Uani d . 1
H H27 -0.1497 0.7351 0.0978 0.102 Uiso calc R 1
C C28 -0.0863(3) 0.5905(4) 0.12108(18) 0.0658(13) Uani d . 1
H H28 -0.1428 0.5520 0.0975 0.079 Uiso calc R 1
C C29 -0.0731(3) 0.3506(4) 0.20963(17) 0.0582(12) Uani d U 1
C C30 -0.1347(3) 0.4209(4) 0.23347(19) 0.0801(14) Uani d . 1
H H30 -0.1342 0.4931 0.2246 0.096 Uiso calc R 1
C C31 -0.1971(4) 0.3847(6) 0.2704(2) 0.102(2) Uani d . 1
H H31 -0.2381 0.4324 0.2865 0.122 Uiso calc R 1
C C32 -0.1981(4) 0.2801(6) 0.2830(2) 0.098(2) Uani d . 1
H H32 -0.2403 0.2565 0.3078 0.118 Uiso calc R 1
C C33 -0.1386(4) 0.2068(4) 0.2601(2) 0.0864(16) Uani d . 1
H H33 -0.1407 0.1345 0.2688 0.104 Uiso calc R 1
C C34 -0.0751(3) 0.2450(4) 0.22351(18) 0.0723(13) Uani d U 1
H H34 -0.0332 0.1972 0.2082 0.087 Uiso calc R 1
C C35 -0.0673(3) 0.3479(3) 0.08584(16) 0.0471(10) Uani d . 1
C C36 -0.1589(4) 0.2867(4) 0.0772(2) 0.0750(14) Uani d . 1
H H36 -0.1867 0.2683 0.1092 0.090 Uiso calc R 1
C C37 -0.2107(4) 0.2520(4) 0.0210(3) 0.0937(16) Uani d . 1
H H37 -0.2724 0.2101 0.0157 0.112 Uiso calc R 1
C C38 -0.1717(4) 0.2788(4) -0.0257(2) 0.0771(14) Uani d . 1
H H38 -0.2058 0.2544 -0.0632 0.093 Uiso calc R 1
C C39 -0.0824(4) 0.3418(3) -0.01822(19) 0.0704(13) Uani d . 1
H H39 -0.0563 0.3609 -0.0507 0.085 Uiso calc R 1
C C40 -0.0307(3) 0.3771(3) 0.03710(19) 0.0606(12) Uani d . 1
H H40 0.0294 0.4210 0.0417 0.073 Uiso calc R 1
N N1 0.3952(3) 0.6523(4) -0.10053(15) 0.0709(11) Uani d . 1
N N2 0.4714(2) 0.3785(3) -0.10008(13) 0.0473(9) Uani d . 1
N N3 0.5100(3) 0.1016(4) -0.06086(17) 0.0832(12) Uani d . 1
P P1 -0.00022(8) 0.39351(9) 0.15776(4) 0.0518(3) Uani d . 1

loop_
_atom_site_aniso_label
_atom_site_aniso_U_11
_atom_site_aniso_U_22
_atom_site_aniso_U_33
_atom_site_aniso_U_12
_atom_site_aniso_U_13
_atom_site_aniso_U_23
Br1 0.0646(3) 0.0886(4) 0.0834(4) -0.0003(3) 0.0167(3) 0.0069(3)
C1 0.096(4) 0.061(4) 0.117(5) 0.010(3) 0.037(4) 0.010(4)
C2 0.082(4) 0.081(5) 0.094(5) 0.001(3) 0.025(3) 0.036(3)
C3 0.073(3) 0.085(5) 0.075(4) 0.005(3) 0.019(3) 0.025(4)
C4 0.060(3) 0.067(4) 0.057(3) 0.000(2) 0.020(2) 0.007(3)
C5 0.042(3) 0.058(4) 0.051(3) -0.002(2) 0.004(2) 0.007(3)
C6 0.035(2) 0.051(3) 0.036(3) 0.004(2) 0.0080(19) 0.000(2)
C7 0.042(3) 0.052(3) 0.047(3) 0.005(2) 0.007(2) -0.001(2)
C8 0.043(3) 0.049(3) 0.044(3) 0.006(2) 0.010(2) -0.002(2)
C9 0.047(3) 0.051(3) 0.052(3) 0.003(2) 0.017(2) 0.008(2)
C10 0.045(3) 0.055(3) 0.043(3) 0.005(2) 0.011(2) -0.002(2)
C11 0.055(3) 0.055(4) 0.042(3) 0.009(3) 0.011(2) 0.000(2)
C12 0.057(3) 0.075(4) 0.053(3) 0.012(3) 0.015(2) -0.006(2)
C13 0.070(3) 0.091(5) 0.064(4) 0.019(3) 0.018(3) -0.013(3)
C14 0.098(4) 0.085(5) 0.085(4) 0.030(3) 0.026(3) -0.015(3)
C15 0.133(5) 0.067(4) 0.113(5) 0.039(3) 0.059(4) 0.017(3)
C16 0.040(3) 0.050(3) 0.045(3) 0.002(2) 0.018(2) 0.004(2)
C17 0.049(3) 0.053(3) 0.057(3) 0.001(2) 0.019(2) -0.008(2)
C18 0.042(3) 0.062(3) 0.058(3) 0.001(2) 0.022(2) -0.007(2)
C19 0.035(2) 0.061(3) 0.045(3) 0.007(2) 0.019(2) 0.003(2)
C20 0.063(3) 0.049(3) 0.067(3) 0.002(2) 0.031(3) 0.001(3)
C21 0.060(3) 0.048(3) 0.061(3) -0.002(2) 0.029(2) -0.007(2)
C22 0.045(3) 0.064(3) 0.043(3) 0.007(2) 0.011(2) 0.006(2)
C23 0.051(3) 0.054(3) 0.048(3) 0.010(3) 0.017(2) -0.006(3)
C24 0.062(4) 0.079(4) 0.060(3) 0.008(3) 0.015(3) -0.020(3)
C25 0.070(4) 0.100(5) 0.070(4) -0.008(4) 0.020(3) -0.035(4)
C26 0.132(5) 0.066(4) 0.078(4) 0.000(4) 0.036(4) -0.023(3)
C27 0.099(4) 0.075(5) 0.076(4) 0.025(4) 0.011(3) -0.015(3)
C28 0.062(3) 0.066(4) 0.062(3) 0.009(3) 0.001(3) -0.011(3)
C29 0.049(3) 0.081(4) 0.047(3) 0.013(3) 0.017(2) 0.009(3)
C30 0.069(3) 0.111(4) 0.070(4) 0.015(3) 0.035(3) 0.004(3)
C31 0.080(4) 0.160(6) 0.081(4) 0.025(4) 0.050(3) 0.010(4)
C32 0.067(4) 0.169(7) 0.063(4) 0.001(4) 0.025(3) 0.035(4)
C33 0.074(4) 0.118(5) 0.067(4) -0.006(3) 0.016(3) 0.025(3)
C34 0.051(3) 0.113(4) 0.055(3) 0.004(3) 0.018(2) 0.014(3)
C35 0.041(3) 0.067(3) 0.036(3) 0.003(2) 0.014(2) -0.002(2)
C36 0.066(3) 0.109(4) 0.054(4) -0.015(3) 0.022(3) 0.004(3)
C37 0.088(4) 0.120(4) 0.068(4) -0.051(3) 0.010(3) -0.008(3)
C38 0.085(4) 0.085(4) 0.052(4) -0.013(3) -0.001(3) -0.009(3)
C39 0.082(4) 0.086(4) 0.045(3) -0.013(3) 0.018(3) -0.006(3)
C40 0.065(3) 0.077(3) 0.040(3) -0.014(2) 0.012(2) -0.011(2)
N1 0.082(3) 0.064(3) 0.071(3) -0.004(2) 0.026(2) 0.014(3)
N2 0.043(2) 0.054(3) 0.045(2) 0.0026(19) 0.0108(17) 0.001(2)
N3 0.102(3) 0.069(3) 0.093(3) 0.028(3) 0.049(3) 0.013(3)
P1 0.0418(7) 0.0747(10) 0.0410(7) 0.0074(6) 0.0141(5) 0.0003(6)

loop_
_atom_type_symbol
_atom_type_description
_atom_type_scat_dispersion_real
_atom_type_scat_dispersion_imag
_atom_type_scat_source
C C 0.0033 0.0016 'International Tables Vol C Tables 4.2.6.8 and 6.1.1.4'
H H 0.0000 0.0000 'International Tables Vol C Tables 4.2.6.8 and 6.1.1.4'
N N 0.0061 0.0033 'International Tables Vol C Tables 4.2.6.8 and 6.1.1.4'
P P 0.1023 0.0942 'International Tables Vol C Tables 4.2.6.8 and 6.1.1.4'
Br Br -0.2901 2.4595 'International Tables Vol C Tables 4.2.6.8 and 6.1.1.4'

loop_
_geom_angle_atom_site_label_1
_geom_angle_atom_site_label_2
_geom_angle_atom_site_label_3
_geom_angle
N1 C1 C2 124.6(5)
N1 C1 H1 117.7
C2 C1 H1 117.7
C3 C2 C1 118.1(5)
C3 C2 H2 121.0
C1 C2 H2 121.0
C2 C3 C4 118.3(5)
C2 C3 H3 120.8
C4 C3 H3 120.8
C3 C4 C5 120.1(5)
C3 C4 H4 120.0
C5 C4 H4 120.0
N1 C5 C4 122.1(4)
N1 C5 C6 116.5(4)
C4 C5 C6 121.4(5)
N2 C6 C7 121.6(4)
N2 C6 C5 116.2(4)
C7 C6 C5 122.2(4)
C6 C7 C8 120.7(4)
C6 C7 H7 119.7
C8 C7 H7 119.7
C9 C8 C7 116.5(4)
C9 C8 C16 120.8(4)
C7 C8 C16 122.6(4)
C8 C9 C10 120.5(4)
C8 C9 H9 119.8
C10 C9 H9 119.8
N2 C10 C9 121.4(4)
N2 C10 C11 117.2(4)
C9 C10 C11 121.3(4)
N3 C11 C12 122.0(4)
N3 C11 C10 115.8(4)
C12 C11 C10 122.1(4)
C13 C12 C11 119.2(4)
C13 C12 H12 120.4
C11 C12 H12 120.4
C14 C13 C12 119.5(5)
C14 C13 H13 120.2
C12 C13 H13 120.2
C13 C14 C15 117.9(5)
C13 C14 H14 121.1
C15 C14 H14 121.1
N3 C15 C14 124.5(5)
N3 C15 H15 117.7
C14 C15 H15 117.7
C21 C16 C17 117.9(4)
C21 C16 C8 120.6(4)
C17 C16 C8 121.5(4)
C18 C17 C16 121.2(4)
C18 C17 H17 119.4
C16 C17 H17 119.4
C19 C18 C17 120.3(4)
C19 C18 H18 119.9
C17 C18 H18 119.9
C18 C19 C20 119.4(4)
C18 C19 C22 121.3(4)
C20 C19 C22 119.2(4)
C19 C20 C21 119.9(4)
C19 C20 H20 120.0
C21 C20 H20 120.0
C16 C21 C20 121.2(4)
C16 C21 H21 119.4
C20 C21 H21 119.4
C19 C22 P1 113.6(2)
C19 C22 H22A 108.8
P1 C22 H22A 108.8
C19 C22 H22B 108.8
P1 C22 H22B 108.8
H22A C22 H22B 107.7
C24 C23 C28 119.1(4)
C24 C23 P1 121.8(4)
C28 C23 P1 119.0(4)
C25 C24 C23 119.3(5)
C25 C24 H24 120.4
C23 C24 H24 120.4
C24 C25 C26 121.7(5)
C24 C25 H25 119.1
C26 C25 H25 119.1
C27 C26 C25 119.1(5)
C27 C26 H26 120.5
C25 C26 H26 120.5
C28 C27 C26 120.0(5)
C28 C27 H27 120.0
C26 C27 H27 120.0
C27 C28 C23 120.8(4)
C27 C28 H28 119.6
C23 C28 H28 119.6
C34 C29 C30 118.4(4)
C34 C29 P1 119.9(3)
C30 C29 P1 121.5(4)
C29 C30 C31 120.7(5)
C29 C30 H30 119.6
C31 C30 H30 119.6
C32 C31 C30 119.5(5)
C32 C31 H31 120.3
C30 C31 H31 120.3
C31 C32 C33 122.1(5)
C31 C32 H32 118.9
C33 C32 H32 118.9
C32 C33 C34 117.6(5)
C32 C33 H33 121.2
C34 C33 H33 121.2
C29 C34 C33 121.7(4)
C29 C34 H34 119.2
C33 C34 H34 119.2
C36 C35 C40 118.2(4)
C36 C35 P1 121.1(3)
C40 C35 P1 120.7(3)
C35 C36 C37 120.6(4)
C35 C36 H36 119.7
C37 C36 H36 119.7
C38 C37 C36 120.2(5)
C38 C37 H37 119.9
C36 C37 H37 119.9
C37 C38 C39 120.0(4)
C37 C38 H38 120.0
C39 C38 H38 120.0
C38 C39 C40 120.4(4)
C38 C39 H39 119.8
C40 C39 H39 119.8
C39 C40 C35 120.6(4)
C39 C40 H40 119.7
C35 C40 H40 119.7
C1 N1 C5 116.7(4)
C6 N2 C10 119.2(4)
C11 N3 C15 116.8(4)
C29 P1 C35 109.4(2)
C29 P1 C23 108.95(19)
C35 P1 C23 107.97(19)
C29 P1 C22 109.69(18)
C35 P1 C22 110.46(17)
C23 P1 C22 110.30(19)

loop_
_geom_bond_atom_site_label_1
_geom_bond_atom_site_label_2
_geom_bond_distance
C1 N1 1.325(5)
C1 C2 1.386(6)
C1 H1 0.9300
C2 C3 1.358(6)
C2 H2 0.9300
C3 C4 1.373(5)
C3 H3 0.9300
C4 C5 1.383(5)
C4 H4 0.9300
C5 N1 1.330(4)
C5 C6 1.467(5)
C6 N2 1.341(4)
C6 C7 1.389(4)
C7 C8 1.398(4)
C7 H7 0.9300
C8 C9 1.390(4)
C8 C16 1.492(5)
C9 C10 1.399(4)
C9 H9 0.9300
C10 N2 1.344(4)
C10 C11 1.480(5)
C11 N3 1.336(4)
C11 C12 1.380(5)
C12 C13 1.373(5)
C12 H12 0.9300
C13 C14 1.358(5)
C13 H13 0.9300
C14 C15 1.364(6)
C14 H14 0.9300
C15 N3 1.338(5)
C15 H15 0.9300
C16 C21 1.385(4)
C16 C17 1.386(4)
C17 C18 1.381(4)
C17 H17 0.9300
C18 C19 1.377(4)
C18 H18 0.9300
C19 C20 1.382(5)
C19 C22 1.524(4)
C20 C21 1.387(5)
C20 H20 0.9300
C21 H21 0.9300
C22 P1 1.818(3)
C22 H22A 0.9700
C22 H22B 0.9700
C23 C24 1.380(5)
C23 C28 1.399(5)
C23 P1 1.790(4)
C24 C25 1.372(5)
C24 H24 0.9300
C25 C26 1.381(6)
C25 H25 0.9300
C26 C27 1.374(6)
C26 H26 0.9300
C27 C28 1.372(5)
C27 H27 0.9300
C28 H28 0.9300
C29 C34 1.365(5)
C29 C30 1.384(5)
C29 P1 1.779(4)
C30 C31 1.385(6)
C30 H30 0.9300
C31 C32 1.344(6)
C31 H31 0.9300
C32 C33 1.379(6)
C32 H32 0.9300
C33 C34 1.397(5)
C33 H33 0.9300
C34 H34 0.9300
C35 C36 1.373(5)
C35 C40 1.380(4)
C35 P1 1.787(4)
C36 C37 1.390(5)
C36 H36 0.9300
C37 C38 1.346(5)
C37 H37 0.9300
C38 C39 1.364(5)
C38 H38 0.9300
C39 C40 1.376(5)
C39 H39 0.9300
C40 H40 0.9300

loop_
_geom_hbond_atom_site_label_D
_geom_hbond_atom_site_label_H
_geom_hbond_atom_site_label_A
_geom_hbond_site_symmetry_A
_geom_hbond_distance_DH
_geom_hbond_distance_HA
_geom_hbond_distance_DA
_geom_hbond_angle_DHA
C22 H22B Br1 . 0.97 2.98 3.938(4) 171.0
C24 H24 Br1 2 0.93 2.83 3.707(5) 157.6

loop_
_cod_related_entry_id
_cod_related_entry_database
_cod_related_entry_code
1 ChemSpider 21123221
